data_7044566
loop_
_publ_author_name
'Sethuraman, Muthuramalingam'
'Khamrang, Themmila'
'Velusamy, Marappan'
'Ramasamy, Mayilmurugan'

_publ_section_title
;
 Catalytic fixation of atmospheric carbon dioxide by copper(II) complexes
 of bidentate ligands
;
_journal_name_full 'Dalton Trans.'
_journal_paper_doi 10.1039/C7DT03062B
_journal_year 2017
_chemical_formula_sum 'C26 H20 Cl2 Cu N6 O9.5'
_chemical_formula_weight 702.92
_chemical_name_systematic
;
 ?
;
_space_group_crystal_system tetragonal
_space_group_IT_number 88
_space_group_name_Hall '-I 4ad'
_space_group_name_H-M_alt 'I 41/a'
_symmetry_space_group_name_Hall '-I 4ad'
_symmetry_space_group_name_H-M 'I 41/a :2'
_atom_sites_solution_hydrogens mixed
_audit_creation_method SHELXL-2013
_audit_update_record
;
2017-08-08 deposited with the CCDC.
2017-10-27 downloaded from the CCDC.
;
_cell_angle_alpha 90
_cell_angle_beta 90
_cell_angle_gamma 90
_cell_formula_units_Z 16
_cell_length_a 20.7098(11)
_cell_length_b 20.7098(11)
_cell_length_c 27.0998(16)
_cell_measurement_reflns_used 6689
_cell_measurement_temperature 293(2)
_cell_measurement_theta_max 28.691
_cell_measurement_theta_min 3.162
_cell_volume 11623.0(11)
_computing_structure_refinement 'SHELXL-2013 (Sheldrick, 2013)'
_diffrn_ambient_temperature 293(2)
_diffrn_measured_fraction_theta_full 0.998
_diffrn_measured_fraction_theta_max 0.892
_diffrn_measurement_device_type EOS,Gemini
_diffrn_radiation_type MoK\a
_diffrn_radiation_wavelength 0.71073
_diffrn_reflns_av_R_equivalents 0.0383
_diffrn_reflns_av_unetI/netI 0.0622
_diffrn_reflns_Laue_measured_fraction_full 0.998
_diffrn_reflns_Laue_measured_fraction_max 0.892
_diffrn_reflns_limit_h_max 26
_diffrn_reflns_limit_h_min -12
_diffrn_reflns_limit_k_max 9
_diffrn_reflns_limit_k_min -26
_diffrn_reflns_limit_l_max 19
_diffrn_reflns_limit_l_min -36
_diffrn_reflns_number 14288
_diffrn_reflns_point_group_measured_fraction_full 0.998
_diffrn_reflns_point_group_measured_fraction_max 0.892
_diffrn_reflns_theta_full 25.242
_diffrn_reflns_theta_max 28.691
_diffrn_reflns_theta_min 3.162
_exptl_absorpt_coefficient_mu 1.001
_exptl_crystal_colour green
_exptl_crystal_density_diffrn 1.607
_exptl_crystal_description cube
_exptl_crystal_F_000 5712
_exptl_crystal_size_max 0.49
_exptl_crystal_size_mid 0.41
_exptl_crystal_size_min 0.38
_refine_diff_density_max 1.385
_refine_diff_density_min -0.721
_refine_diff_density_rms 0.109
_refine_ls_extinction_method none
_refine_ls_goodness_of_fit_ref 1.032
_refine_ls_hydrogen_treatment mixed
_refine_ls_matrix_type full
_refine_ls_number_parameters 402
_refine_ls_number_reflns 6689
_refine_ls_number_restraints 0
_refine_ls_restrained_S_all 1.032
_refine_ls_R_factor_all 0.1496
_refine_ls_R_factor_gt 0.0858
_refine_ls_shift/su_max 0.001
_refine_ls_shift/su_mean 0.000
_refine_ls_structure_factor_coef Fsqd
_refine_ls_weighting_details 'w=1/[\s^2^(Fo^2^)+(0.1454P)^2^+32.7795P] where P=(Fo^2^+2Fc^2^)/3'
_refine_ls_weighting_scheme calc
_refine_ls_wR_factor_gt 0.2371
_refine_ls_wR_factor_ref 0.2920
_reflns_Friedel_coverage 0.000
_reflns_number_gt 3749
_reflns_number_total 6689
_reflns_threshold_expression 'I > 2\s(I)'
_cod_data_source_file c7dt03062b2.cif
_cod_data_source_block shelx
_cod_original_cell_volume 11623.0(14)
_cod_original_formula_sum 'C26 H20 Cl2 Cu N6 O9.50'
_cod_database_code 7044566
_shelx_space_group_comment
;
The symmetry employed for this shelxl refinement is uniquely defined
by the following loop, which should always be used as a source of
symmetry information in preference to the above space-group names.
They are only intended as comments.
;
_shelxl_version_number 2013-4

loop_
_space_group_symop_operation_xyz
'x, y, z'
'-y+3/4, x+1/4, z+1/4'
'-x+1/2, -y, z+1/2'
'y+3/4, -x+3/4, z+3/4'
'x+1/2, y+1/2, z+1/2'
'-y+5/4, x+3/4, z+3/4'
'-x+1, -y+1/2, z+1'
'y+5/4, -x+5/4, z+5/4'
'-x, -y, -z'
'y-3/4, -x-1/4, -z-1/4'
'x-1/2, y, -z-1/2'
'-y-3/4, x-3/4, -z-3/4'
'-x+1/2, -y+1/2, -z+1/2'
'y-1/4, -x+1/4, -z+1/4'
'x, y+1/2, -z'
'-y-1/4, x-1/4, -z-1/4'

loop_
_atom_site_label
_atom_site_type_symbol
_atom_site_fract_x
_atom_site_fract_y
_atom_site_fract_z
_atom_site_U_iso_or_equiv
_atom_site_adp_type
_atom_site_occupancy
_atom_site_site_symmetry_order
_atom_site_calc_flag
_atom_site_refinement_flags_posn
_atom_site_refinement_flags_adp
_atom_site_refinement_flags_occupancy
Cu1 Cu 0.25378(3) 0.50590(3) 0.37957(3) 0.0395(3) Uani 1 1 d . . .
Cl1 Cl 0.63528(11) 0.35131(10) 0.51752(8) 0.0773(6) Uani 1 1 d . . .
Cl2 Cl 0.14572(12) 0.36762(11) 0.48512(8) 0.0851(7) Uani 1 1 d . . .
O1 O 0.2558(3) 0.5065(3) 0.45767(19) 0.0644(14) Uani 1 1 d . . .
N4 N 0.3466(2) 0.4817(2) 0.38034(16) 0.0404(10) Uani 1 1 d . . .
N3 N 0.2164(2) 0.4295(2) 0.34163(17) 0.0473(11) Uani 1 1 d . . .
N1 N 0.1611(2) 0.5305(2) 0.38225(16) 0.0414(10) Uani 1 1 d . . .
C9 C 0.1512(3) 0.4314(3) 0.3392(2) 0.0528(15) Uani 1 1 d . . .
N6 N 0.2912(2) 0.5842(2) 0.34329(17) 0.0465(11) Uani 1 1 d . . .
N5 N 0.4803(3) 0.4631(3) 0.3808(2) 0.0711(17) Uani 1 1 d . . .
N2 N 0.0279(3) 0.5489(3) 0.3828(2) 0.0712(17) Uani 1 1 d . . .
C2 C 0.1749(3) 0.6303(3) 0.4270(2) 0.0503(14) Uani 1 1 d . . .
H2 H 0.2193 0.6240 0.4285 0.060 Uiso 1 1 calc R U .
C21 C 0.3858(3) 0.5243(3) 0.3610(2) 0.0492(14) Uani 1 1 d . . .
C26 C 0.2595(4) 0.6339(3) 0.3236(2) 0.0650(18) Uani 1 1 d . . .
H26 H 0.2146 0.6345 0.3252 0.078 Uiso 1 1 calc R U .
C8 C 0.1219(3) 0.4883(3) 0.3620(2) 0.0489(14) Uani 1 1 d . . .
C7 C 0.0539(3) 0.4979(4) 0.3634(3) 0.0690(19) Uani 1 1 d . . .
H7 H 0.0272 0.4664 0.3499 0.083 Uiso 1 1 calc R U .
C4 C 0.0807(4) 0.6948(4) 0.4453(3) 0.074(2) Uani 1 1 d . . .
H4 H 0.0630 0.7321 0.4588 0.089 Uiso 1 1 calc R U .
O7 O 0.1146(5) 0.3520(4) 0.5261(4) 0.176(4) Uani 1 1 d . . .
C6 C 0.0683(3) 0.5942(3) 0.4031(2) 0.0563(16) Uani 1 1 d . . .
C16 C 0.3607(4) 0.3247(3) 0.4423(2) 0.0618(17) Uani 1 1 d . . .
H16 H 0.3348 0.2935 0.4571 0.074 Uiso 1 1 calc R U .
C17 C 0.4275(4) 0.3162(4) 0.4399(3) 0.073(2) Uani 1 1 d . . .
H17 H 0.4456 0.2785 0.4524 0.088 Uiso 1 1 calc R U .
C23 C 0.3895(4) 0.6314(4) 0.3182(3) 0.076(2) Uani 1 1 d . . .
H23 H 0.4343 0.6302 0.3163 0.091 Uiso 1 1 calc R U .
C14 C 0.3730(3) 0.4264(3) 0.4009(2) 0.0455(13) Uani 1 1 d . . .
C1 C 0.1355(3) 0.5845(3) 0.40401(19) 0.0428(13) Uani 1 1 d . . .
C18 C 0.4661(4) 0.3607(4) 0.4202(3) 0.072(2) Uani 1 1 d . . .
H18 H 0.5105 0.3542 0.4195 0.087 Uiso 1 1 calc R U .
C19 C 0.4396(3) 0.4176(3) 0.4004(2) 0.0536(15) Uani 1 1 d . . .
C25 C 0.2911(5) 0.6844(4) 0.3010(3) 0.077(2) Uani 1 1 d . . .
H25 H 0.2677 0.7182 0.2873 0.093 Uiso 1 1 calc R U .
C3 C 0.1477(4) 0.6850(3) 0.4475(2) 0.0627(18) Uani 1 1 d . . .
H3 H 0.1739 0.7154 0.4629 0.075 Uiso 1 1 calc R U .
C24 C 0.3545(5) 0.6845(4) 0.2988(3) 0.086(3) Uani 1 1 d . . .
H24 H 0.3763 0.7191 0.2847 0.103 Uiso 1 1 calc R U .
C12 C 0.2165(5) 0.3309(4) 0.2973(3) 0.080(2) Uani 1 1 d . . .
H12 H 0.2398 0.2976 0.2829 0.096 Uiso 1 1 calc R U .
C13 C 0.2481(4) 0.3810(3) 0.3202(2) 0.0614(17) Uani 1 1 d . . .
H13 H 0.2930 0.3812 0.3207 0.074 Uiso 1 1 calc R U .
C10 C 0.1169(4) 0.3822(4) 0.3170(3) 0.084(2) Uani 1 1 d . . .
H10 H 0.0720 0.3831 0.3159 0.101 Uiso 1 1 calc R U .
C20 C 0.4541(3) 0.5141(4) 0.3621(3) 0.0627(17) Uani 1 1 d . . .
H20 H 0.4808 0.5456 0.3488 0.075 Uiso 1 1 calc R U .
C11 C 0.1519(5) 0.3304(4) 0.2960(3) 0.094(3) Uani 1 1 d . . .
H11 H 0.1301 0.2962 0.2813 0.112 Uiso 1 1 calc R U .
C5 C 0.0421(3) 0.6514(4) 0.4241(3) 0.068(2) Uani 1 1 d . . .
H5 H -0.0022 0.6585 0.4231 0.081 Uiso 1 1 calc R U .
C22 C 0.3562(3) 0.5823(3) 0.3398(2) 0.0480(14) Uani 1 1 d . . .
C15 C 0.3333(3) 0.3795(3) 0.4226(2) 0.0526(15) Uani 1 1 d . . .
H15 H 0.2888 0.3854 0.4237 0.063 Uiso 1 1 calc R U .
O6 O 0.2036(5) 0.4021(8) 0.5073(4) 0.238(7) Uani 1 1 d . . .
O2 O 0.6613(12) 0.3555(8) 0.4777(5) 0.455(19) Uani 1 1 d . . .
O4 O 0.6614(6) 0.3058(5) 0.5482(5) 0.214(5) Uani 1 1 d . . .
O5 O 0.5821(12) 0.3302(12) 0.5004(9) 0.376(11) Uiso 1 1 d . . .
O9 O 0.1226(6) 0.4160(5) 0.4601(4) 0.202(5) Uani 1 1 d . . .
O3 O 0.6237(7) 0.4068(4) 0.5373(3) 0.208(6) Uani 1 1 d . . .
O8 O 0.1703(7) 0.3186(6) 0.4577(5) 0.255(7) Uani 1 1 d . . .
O10 O 0.0000 0.2500 0.3775(9) 0.38(2) Uiso 1 2 d S . P
H55A H 0.240(4) 0.478(5) 0.471(4) 0.10(4) Uiso 1 1 d . . .
H55B H 0.285(4) 0.525(4) 0.478(3) 0.08(3) Uiso 1 1 d . . .

loop_
_atom_site_aniso_label
_atom_site_aniso_U_11
_atom_site_aniso_U_22
_atom_site_aniso_U_33
_atom_site_aniso_U_23
_atom_site_aniso_U_13
_atom_site_aniso_U_12
Cu1 0.0331(4) 0.0399(4) 0.0455(4) 0.0006(3) -0.0001(3) 0.0036(3)
Cl1 0.0904(14) 0.0682(12) 0.0732(13) -0.0078(9) -0.0261(11) 0.0049(10)
Cl2 0.0907(15) 0.0845(14) 0.0801(14) 0.0180(11) 0.0298(12) 0.0124(12)
O1 0.071(3) 0.081(4) 0.041(3) 0.001(3) -0.004(2) 0.006(3)
N4 0.032(2) 0.044(2) 0.045(3) -0.004(2) 0.0009(18) -0.0013(19)
N3 0.051(3) 0.050(3) 0.041(3) -0.001(2) -0.007(2) 0.005(2)
N1 0.036(2) 0.044(3) 0.044(3) 0.005(2) -0.0033(19) 0.002(2)
C9 0.060(4) 0.049(3) 0.049(3) -0.001(3) -0.014(3) -0.001(3)
N6 0.046(3) 0.046(3) 0.047(3) 0.006(2) 0.008(2) 0.003(2)
N5 0.037(3) 0.091(5) 0.085(4) -0.017(4) 0.001(3) 0.015(3)
N2 0.037(3) 0.092(5) 0.084(4) 0.008(4) -0.005(3) 0.009(3)
C2 0.047(3) 0.049(3) 0.055(4) 0.009(3) 0.008(3) 0.007(3)
C21 0.041(3) 0.055(4) 0.052(3) -0.015(3) 0.006(3) -0.001(3)
C26 0.074(4) 0.068(4) 0.053(4) 0.012(3) 0.014(3) 0.013(4)
C8 0.040(3) 0.058(4) 0.049(3) 0.011(3) -0.007(3) -0.006(3)
C7 0.043(4) 0.086(5) 0.078(5) -0.001(4) -0.011(3) -0.007(4)
C4 0.085(5) 0.059(4) 0.079(5) 0.003(4) 0.019(4) 0.026(4)
O7 0.226(10) 0.111(6) 0.190(9) 0.006(6) 0.122(8) -0.029(6)
C6 0.041(3) 0.068(4) 0.060(4) 0.015(3) 0.003(3) 0.011(3)
C16 0.080(5) 0.043(3) 0.063(4) -0.003(3) -0.013(4) 0.006(3)
C17 0.090(6) 0.063(4) 0.067(5) -0.010(4) -0.021(4) 0.039(4)
C23 0.079(5) 0.075(5) 0.074(5) 0.005(4) 0.030(4) -0.014(4)
C14 0.045(3) 0.045(3) 0.047(3) -0.004(3) -0.007(3) 0.010(3)
C1 0.043(3) 0.045(3) 0.040(3) 0.006(2) 0.000(2) 0.008(3)
C18 0.054(4) 0.084(5) 0.079(5) -0.007(4) -0.010(4) 0.032(4)
C19 0.044(3) 0.064(4) 0.053(4) -0.012(3) -0.005(3) 0.011(3)
C25 0.105(6) 0.061(4) 0.066(5) 0.022(4) 0.029(4) 0.018(4)
C3 0.076(5) 0.048(4) 0.064(4) 0.001(3) 0.017(4) 0.008(3)
C24 0.127(8) 0.057(4) 0.074(5) 0.016(4) 0.044(5) -0.012(5)
C12 0.121(7) 0.056(4) 0.062(4) -0.018(3) -0.032(5) 0.020(5)
C13 0.072(4) 0.057(4) 0.055(4) -0.010(3) -0.013(3) 0.016(3)
C10 0.075(5) 0.081(5) 0.096(6) -0.006(5) -0.043(4) -0.015(4)
C20 0.043(3) 0.072(5) 0.074(4) 0.002(4) 0.015(3) -0.007(3)
C11 0.114(7) 0.072(5) 0.095(6) -0.034(5) -0.050(6) -0.006(5)
C5 0.054(4) 0.077(5) 0.071(5) 0.015(4) 0.013(3) 0.028(4)
C22 0.054(3) 0.044(3) 0.046(3) -0.003(2) 0.015(3) -0.004(3)
C15 0.055(4) 0.045(3) 0.057(4) -0.003(3) -0.011(3) 0.009(3)
O6 0.156(9) 0.40(2) 0.159(9) 0.083(11) -0.003(7) -0.022(12)
O2 0.79(4) 0.308(18) 0.263(15) 0.199(14) 0.36(2) 0.39(2)
O4 0.215(11) 0.176(9) 0.252(11) 0.120(9) -0.085(9) 0.035(8)
O9 0.314(15) 0.132(7) 0.161(8) 0.064(6) -0.069(9) 0.000(8)
O3 0.405(18) 0.091(6) 0.128(7) -0.041(5) 0.012(8) 0.022(8)
O8 0.291(15) 0.194(11) 0.280(14) -0.110(11) 0.131(12) 0.022(11)

loop_
_atom_type_symbol
_atom_type_description
_atom_type_scat_dispersion_real
_atom_type_scat_dispersion_imag
_atom_type_scat_source
C C 0.0033 0.0016 'International Tables Vol C Tables 4.2.6.8 and 6.1.1.4'
H H 0.0000 0.0000 'International Tables Vol C Tables 4.2.6.8 and 6.1.1.4'
Cl Cl 0.1484 0.1585 'International Tables Vol C Tables 4.2.6.8 and 6.1.1.4'
Cu Cu 0.3201 1.2651 'International Tables Vol C Tables 4.2.6.8 and 6.1.1.4'
N N 0.0061 0.0033 'International Tables Vol C Tables 4.2.6.8 and 6.1.1.4'
O O 0.0106 0.0060 'International Tables Vol C Tables 4.2.6.8 and 6.1.1.4'

loop_
_geom_angle_atom_site_label_1
_geom_angle_atom_site_label_2
_geom_angle_atom_site_label_3
_geom_angle
N1 Cu1 N4 177.3(2)
N1 Cu1 N3 81.44(19)
N4 Cu1 N3 100.16(18)
N1 Cu1 N6 100.36(18)
N4 Cu1 N6 80.72(19)
N3 Cu1 N6 121.1(2)
N1 Cu1 O1 88.93(19)
N4 Cu1 O1 88.4(2)
N3 Cu1 O1 121.0(2)
N6 Cu1 O1 117.9(2)
O2 Cl1 O5 94.9(15)
O2 Cl1 O3 112.9(9)
O5 Cl1 O3 107.3(13)
O2 Cl1 O4 114.6(9)
O5 Cl1 O4 109.1(12)
O3 Cl1 O4 115.7(8)
O9 Cl2 O7 116.5(8)
O9 Cl2 O8 115.4(9)
O7 Cl2 O8 117.4(7)
O9 Cl2 O6 97.8(7)
O7 Cl2 O6 99.6(7)
O8 Cl2 O6 105.8(9)
C21 N4 C14 118.3(5)
C21 N4 Cu1 115.2(4)
C14 N4 Cu1 126.5(4)
C13 N3 C9 119.5(5)
C13 N3 Cu1 128.1(4)
C9 N3 Cu1 112.4(4)
C8 N1 C1 118.9(5)
C8 N1 Cu1 114.3(4)
C1 N1 Cu1 126.8(4)
N3 C9 C10 120.9(6)
N3 C9 C8 114.6(5)
C10 C9 C8 124.5(6)
C26 N6 C22 119.1(5)
C26 N6 Cu1 128.1(4)
C22 N6 Cu1 112.9(4)
C20 N5 C19 117.1(6)
C7 N2 C6 117.7(6)
C3 C2 C1 119.9(6)
N4 C21 C20 120.4(6)
N4 C21 C22 116.7(5)
C20 C21 C22 122.9(6)
N6 C26 C25 122.0(7)
N1 C8 C7 120.5(6)
N1 C8 C9 117.2(5)
C7 C8 C9 122.3(6)
N2 C7 C8 122.4(7)
C5 C4 C3 120.9(7)
N2 C6 C1 120.9(6)
N2 C6 C5 119.8(6)
C1 C6 C5 119.3(7)
C15 C16 C17 119.6(7)
C18 C17 C16 121.7(7)
C22 C23 C24 118.7(7)
N4 C14 C19 119.7(6)
N4 C14 C15 120.7(5)
C19 C14 C15 119.7(5)
N1 C1 C2 121.2(5)
N1 C1 C6 119.5(5)
C2 C1 C6 119.3(5)
C17 C18 C19 120.0(7)
N5 C19 C14 121.5(6)
N5 C19 C18 119.0(6)
C14 C19 C18 119.5(7)
C24 C25 C26 119.8(7)
C2 C3 C4 120.3(7)
C25 C24 C23 119.5(7)
C11 C12 C13 119.6(8)
N3 C13 C12 122.0(7)
C9 C10 C11 118.1(7)
N5 C20 C21 123.0(6)
C12 C11 C10 119.7(7)
C4 C5 C6 120.3(7)
N6 C22 C23 121.0(6)
N6 C22 C21 114.4(5)
C23 C22 C21 124.6(6)
C16 C15 C14 119.5(6)

loop_
_geom_bond_atom_site_label_1
_geom_bond_atom_site_label_2
_geom_bond_distance
Cu1 N1 1.987(4)
Cu1 N4 1.987(4)
Cu1 N3 2.040(5)
Cu1 N6 2.048(5)
Cu1 O1 2.117(5)
Cl1 O2 1.209(10)
Cl1 O5 1.27(2)
Cl1 O3 1.289(8)
Cl1 O4 1.368(7)
Cl2 O9 1.301(8)
Cl2 O7 1.325(8)
Cl2 O8 1.356(9)
Cl2 O6 1.519(13)
N4 C21 1.309(7)
N4 C14 1.386(7)
N3 C13 1.333(8)
N3 C9 1.353(7)
N1 C8 1.315(7)
N1 C1 1.371(7)
C9 C10 1.378(9)
C9 C8 1.463(9)
N6 C26 1.332(8)
N6 C22 1.349(7)
N5 C20 1.291(9)
N5 C19 1.371(9)
N2 C7 1.297(9)
N2 C6 1.373(9)
C2 C3 1.381(8)
C2 C1 1.398(8)
C21 C20 1.429(8)
C21 C22 1.467(8)
C26 C25 1.379(10)
C8 C7 1.422(9)
C4 C5 1.334(11)
C4 C3 1.404(10)
C6 C1 1.405(8)
C6 C5 1.422(9)
C16 C15 1.377(8)
C16 C17 1.397(10)
C17 C18 1.332(11)
C23 C22 1.361(9)
C23 C24 1.417(11)
C14 C19 1.392(8)
C14 C15 1.402(8)
C18 C19 1.404(9)
C25 C24 1.314(12)
C12 C11 1.338(12)
C12 C13 1.375(10)
C10 C11 1.414(12)
